data_2008629
loop_
_publ_author_name
'Lo, Kong Mun'
'Kumar Das, V. G.'
'Ng, Seik Weng'

_publ_section_title
;
 Triphenyltin <i>N</i>,<i>N</i>-dimethylthiocarbamoylacetate,
 triphenyltin <i>N</i>,<i>N</i>-pentamethylenecarbamoylthioacetate and
 cyclopentyldiphenyltin <i>N</i>,<i>N</i>-dimethylthiocarbamoylacetate
;
_journal_issue 6
_journal_name_full 'Acta Crystallographica Section C'
_journal_page_first 889
_journal_page_last 894
_journal_paper_doi 10.1107/S0108270199001286
_journal_volume 55
_journal_year 1999
_chemical_formula_iupac '[Sn (C6 H5)2 (C5 H9) (C5 H8 N O3 S)]'
_chemical_formula_sum 'C22 H27 N O3 S Sn'
_chemical_formula_weight 504.20
_chemical_name_common '[Sn(C5H9)(C6H5)2(C5H8NO3S)]'
_chemical_name_systematic catena-poly[cyclopentyldiphenyltin-\m-(N,N-dimethylthiocarbamoylacetato)-O:O']}
_space_group_IT_number 14
_symmetry_cell_setting monoclinic
_symmetry_space_group_name_Hall '-P 2ybc'
_symmetry_space_group_name_H-M 'P 1 21/c 1'
_audit_creation_method SHELXL97
_cell_angle_alpha 90.00
_cell_angle_beta 97.770(10)
_cell_angle_gamma 90.00
_cell_formula_units_Z 8
_cell_length_a 12.307(2)
_cell_length_b 17.528(2)
_cell_length_c 21.781(4)
_cell_measurement_reflns_used 25
_cell_measurement_temperature 298(2)
_cell_measurement_theta_max 16.0
_cell_measurement_theta_min 14.0
_cell_volume 4655.4(13)
_computing_cell_refinement 'CELDIM in CAD-4 VAX/PC Fortran System (Enraf-Nonius, 1988)'
_computing_data_collection 'CAD-4/PC (Kretschmar, 1994)'
_computing_data_reduction 'XCAD4 (Harms, 1997)'
_computing_molecular_graphics 'ORTEPII (Johnson, 1976)'
_computing_publication_material SHELXL97
_computing_structure_refinement 'SHELXL97 (Sheldrick, 1997a)'
_computing_structure_solution 'SHELXS97 (Sheldrick, 1997b)'
_diffrn_ambient_temperature 298(2)
_diffrn_measured_fraction_theta_full 0.963
_diffrn_measured_fraction_theta_max 0.963
_diffrn_measurement_device_type 'Enraf-Nonius CAD-4'
_diffrn_measurement_method '\w/2\q scan'
_diffrn_radiation_monochromator graphite
_diffrn_radiation_source 'fine-focus sealed tube'
_diffrn_radiation_type MoK\a
_diffrn_radiation_wavelength 0.71073
_diffrn_reflns_av_R_equivalents 0.052
_diffrn_reflns_av_sigmaI/netI 0.081
_diffrn_reflns_limit_h_max 14
_diffrn_reflns_limit_h_min 0
_diffrn_reflns_limit_k_max 20
_diffrn_reflns_limit_k_min 0
_diffrn_reflns_limit_l_max 25
_diffrn_reflns_limit_l_min -25
_diffrn_reflns_number 9449
_diffrn_reflns_theta_full 24.97
_diffrn_reflns_theta_max 24.97
_diffrn_reflns_theta_min 1.50
_diffrn_standards_decay_% none
_diffrn_standards_interval_time 60
_diffrn_standards_number 3
_exptl_absorpt_coefficient_mu 1.208
_exptl_absorpt_correction_T_max 0.767
_exptl_absorpt_correction_T_min 0.430
_exptl_absorpt_correction_type \y-scan
_exptl_absorpt_process_details '(North et al., 1968)'
_exptl_crystal_colour Colourless
_exptl_crystal_density_diffrn 1.439
_exptl_crystal_density_method 'not measured'
_exptl_crystal_description Block
_exptl_crystal_F_000 2048
_exptl_crystal_size_max 0.40
_exptl_crystal_size_mid 0.35
_exptl_crystal_size_min 0.25
_refine_diff_density_max 0.864
_refine_diff_density_min -1.328
_refine_ls_extinction_method none
_refine_ls_goodness_of_fit_ref 1.049
_refine_ls_hydrogen_treatment 'H atoms: see below'
_refine_ls_matrix_type full
_refine_ls_number_parameters 457
_refine_ls_number_reflns 8149
_refine_ls_number_restraints 10
_refine_ls_restrained_S_all 1.054
_refine_ls_R_factor_all 0.138
_refine_ls_R_factor_gt 0.062
_refine_ls_shift/su_max 0.001
_refine_ls_shift/su_mean 0.000
_refine_ls_structure_factor_coef Fsqd
_refine_ls_weighting_details 'w = 1/[\s^2^(Fo^2^)+(0.1000P)^2^] where P=(Fo^2^+2Fc^2^)/3'
_refine_ls_weighting_scheme calc
_refine_ls_wR_factor_ref 0.185
_reflns_number_gt 4611
_reflns_number_total 8149
_reflns_threshold_expression I>2\s(I)
_cod_data_source_file sk1236.cif
_cod_data_source_block loh14
_cod_depositor_comments
;
The following automatic conversions were performed:
'_symmetry_cell_setting' value 'Monoclinic' changed to 'monoclinic'
according to '/home/saulius/struct/CIF-dictionaries/cif_core.dic'
dictionary named 'cif_core.dic' version 2.4.1 from 2010-06-29.

Automatic conversion script
Id: cif_fix_enum 1527 2010-12-29 10:47:43Z saulius 
;
_cod_original_cell_volume 4656.0(10)
_cod_original_sg_symbol_H-M 'P 21/c'
_cod_database_code 2008629
_cod_database_fobs_code 2008629

loop_
_symmetry_equiv_pos_as_xyz
'x, y, z'
'-x, y+1/2, -z+1/2'
'-x, -y, -z'
'x, -y-1/2, z-1/2'

loop_
_atom_site_label
_atom_site_fract_x
_atom_site_fract_y
_atom_site_fract_z
_atom_site_U_iso_or_equiv
_atom_site_adp_type
_atom_site_calc_flag
_atom_site_refinement_flags
_atom_site_occupancy
_atom_site_disorder_assembly
_atom_site_disorder_group
_atom_site_type_symbol
Sn1A .09236(4) .25197(3) .36140(2) .0609(2) Uani d . 1 . . Sn
S1A .2969(3) .0399(2) .4956(2) .1270(10) Uani d . 1 . . S
O1A .2364(4) .1783(3) .3802(3) .072(2) Uani d . 1 . . O
O2A .1874(4) .0932(3) .3065(3) .072(2) Uani d . 1 . . O
O3A .4237(4) .1031(4) .4214(3) .081(2) Uani d . 1 . . O
N1A .4773(7) .1222(5) .5197(4) .092(2) Uani d . 1 . . N
C1A -.0248(5) .1649(3) .3668(3) .070(2) Uani d G 1 . . C
C2A -.1215(6) .1633(4) .3256(3) .096(3) Uani d G 1 . . C
C3A -.2009(5) .1086(5) .3322(4) .120(4) Uani d G 1 . . C
C4A -.1836(7) .0555(4) .3800(5) .139(5) Uani d G 1 . . C
C5A -.0869(8) .0572(4) .4212(4) .130(5) Uani d G 1 . . C
C6A -.0075(6) .1119(4) .4146(3) .109(4) Uani d G 1 . . C
C7A .1561(5) .3121(3) .4439(2) .068(2) Uani d G 1 . . C
C8A .2145(6) .2726(3) .4930(3) .095(3) Uani d G 1 . . C
C9A .2636(6) .3121(5) .5448(3) .112(4) Uani d G 1 . . C
C10A .2544(6) .3910(5) .5475(3) .125(4) Uani d G 1 . . C
C11A .1960(7) .4305(3) .4983(4) .128(4) Uani d G 1 . . C
C12A .1469(5) .3910(3) .4465(3) .094(3) Uani d G 1 . . C
C13A .1402(7) .2895(7) .2791(4) .089(3) Uani d D 1 . . C
C14A .2498(9) .3235(9) .2775(5) .134(5) Uani d D 1 . . C
C15A .2610(10) .3473(9) .2114(7) .184(9) Uani d D 1 . . C
C16A .1530(10) .3256(9) .1719(5) .185(9) Uani d D 1 . . C
C17A .0840(10) .2870(10) .2167(5) .145(5) Uani d D 1 . . C
C18A .2509(6) .1181(5) .3521(4) .063(2) Uani d . 1 . . C
C19A .3520(8) .0714(6) .3709(5) .094(3) Uani d . 1 . . C
C20A .4005(7) .0899(5) .4797(5) .077(3) Uani d . 1 . . C
C21A .4720(10) .1140(9) .5861(6) .148(6) Uani d . 1 . . C
C22A .5700(10) .1636(8) .5020(7) .141(5) Uani d . 1 . . C
Sn1B .18434(4) .00056(3) .22867(3) .0649(2) Uani d . 1 . . Sn
S1B .3802(3) -.2196(2) .1455(2) .1260(10) Uani d . 1 . . S
O1B .1904(5) -.0769(4) .1496(3) .081(2) Uani d . 1 . . O
O2B .0532(4) -.1565(3) .1551(3) .071(2) Uani d . 1 . . O
O3B .2576(5) -.1481(4) .0521(3) .092(2) Uani d . 1 . . O
N1B .4349(7) -.1368(6) .0532(5) .108(3) Uani d . 1 . . N
C1B .1895(5) -.0865(3) .2981(3) .078(3) Uani d G 1 . . C
C2B .1397(6) -.0748(4) .3509(4) .105(4) Uani d G 1 . . C
C3B .1432(7) -.1316(6) .3956(3) .132(5) Uani d G 1 . . C
C4B .1964(7) -.2000(5) .3876(4) .129(5) Uani d G 1 . . C
C5B .2462(6) -.2117(3) .3348(5) .112(4) Uani d G 1 . . C
C6B .2428(5) -.1549(4) .2900(3) .093(3) Uani d G 1 . . C
C7B .3371(4) .0468(3) .2101(3) .064(2) Uani d G 1 . . C
C8B .4209(5) -.0025(3) .1991(4) .102(4) Uani d G 1 . . C
C9B .5219(4) .0266(4) .1889(5) .151(6) Uani d G 1 . . C
C10B .5392(4) .1050(5) .1896(4) .132(5) Uani d G 1 . . C
C11B .4555(6) .1543(3) .2005(4) .104(3) Uani d G 1 . . C
C12B .3544(5) .1252(3) .2108(3) .077(2) Uani d G 1 . . C
C13B .0342(7) .0535(6) .1929(5) .093(3) Uani d D 1 . . C
C14B .0176(9) .0760(8) .1259(6) .142(5) Uani d D 1 . . C
C15B -.1040(10) .0958(8) .1104(8) .161(7) Uani d D 1 . . C
C16B -.1584(9) .0583(9) .1615(7) .163(8) Uani d D 1 . . C
C17B -.0691(7) .0154(7) .2039(6) .122(4) Uani d D 1 . . C
C18B .1325(7) -.1343(5) .1318(4) .066(2) Uani d . 1 . . C
C19B .1632(8) -.1759(6) .0766(5) .088(3) Uani d . 1 . . C
C20B .3571(9) -.1662(6) .0815(5) .089(3) Uani d . 1 . . C
C21B .5508(9) -.1470(10) .0779(7) .153(6) Uani d . 1 . . C
C22B .4070(10) -.0936(9) -.0032(8) .158(6) Uani d . 1 . . C
H2A -.1331 .1988 .2937 .144 Uiso calc R 1 . . H
H3A -.2655 .1075 .3047 .180 Uiso calc R 1 . . H
H4A -.2367 .0189 .3844 .208 Uiso calc R 1 . . H
H5A -.0753 .0217 .4531 .195 Uiso calc R 1 . . H
H6A .0572 .1130 .4421 .163 Uiso calc R 1 . . H
H8A .2207 .2198 .4913 .142 Uiso calc R 1 . . H
H9A .3027 .2857 .5777 .168 Uiso calc R 1 . . H
H10A .2873 .4174 .5821 .188 Uiso calc R 1 . . H
H11A .1899 .4833 .5001 .192 Uiso calc R 1 . . H
H12A .1079 .4174 .4137 .141 Uiso calc R 1 . . H
H13A .1096 .3401 .2854 .134 Uiso calc R 1 . . H
H14A .3063 .2865 .2919 .201 Uiso calc R 1 . . H
H14B .2591 .3675 .3046 .201 Uiso calc R 1 . . H
H15A .3216 .3210 .1969 .276 Uiso calc R 1 . . H
H15B .2729 .4018 .2094 .276 Uiso calc R 1 . . H
H16A .1663 .2906 .1392 .278 Uiso calc R 1 . . H
H16B .1164 .3706 .1532 .278 Uiso calc R 1 . . H
H17A .0139 .3137 .2151 .218 Uiso calc R 1 . . H
H17B .0689 .2348 .2043 .218 Uiso calc R 1 . . H
H19A .3302 .0207 .3823 .141 Uiso calc R 1 . . H
H19B .3917 .0662 .3355 .141 Uiso calc R 1 . . H
H21A .5308 .1422 .6091 .223 Uiso calc R 1 . . H
H21B .4785 .0611 .5974 .223 Uiso calc R 1 . . H
H21C .4031 .1334 .5955 .223 Uiso calc R 1 . . H
H22A .6126 .1841 .5383 .211 Uiso calc R 1 . . H
H22B .5437 .2046 .4746 .211 Uiso calc R 1 . . H
H22C .6141 .1297 .4813 .211 Uiso calc R 1 . . H
H2B .1041 -.0290 .3563 .157 Uiso calc R 1 . . H
H3B .1098 -.1238 .4310 .198 Uiso calc R 1 . . H
H4B .1987 -.2380 .4175 .193 Uiso calc R 1 . . H
H5B .2819 -.2575 .3294 .167 Uiso calc R 1 . . H
H6B .2761 -.1628 .2546 .140 Uiso calc R 1 . . H
H8B .4093 -.0549 .1986 .153 Uiso calc R 1 . . H
H9B .5780 -.0064 .1815 .227 Uiso calc R 1 . . H
H10B .6068 .1245 .1827 .197 Uiso calc R 1 . . H
H11B .4670 .2067 .2010 .156 Uiso calc R 1 . . H
H12B .2984 .1581 .2181 .116 Uiso calc R 1 . . H
H13B .0344 .1019 .2155 .139 Uiso calc R 1 . . H
H14C .0367 .0341 .1002 .213 Uiso calc R 1 . . H
H14D .0628 .1197 .1191 .213 Uiso calc R 1 . . H
H15C -.1331 .0757 .0701 .241 Uiso calc R 1 . . H
H15D -.1142 .1506 .1103 .241 Uiso calc R 1 . . H
H16C -.2150 .0232 .1437 .245 Uiso calc R 1 . . H
H16D -.1920 .0968 .1849 .245 Uiso calc R 1 . . H
H17C -.0804 .0199 .2470 .182 Uiso calc R 1 . . H
H17D -.0683 -.0382 .1930 .182 Uiso calc R 1 . . H
H19C .1757 -.2291 .0879 .132 Uiso calc R 1 . . H
H19D .1013 -.1741 .0440 .132 Uiso calc R 1 . . H
H21D .5956 -.1202 .0520 .230 Uiso calc R 1 . . H
H21E .5688 -.2000 .0788 .230 Uiso calc R 1 . . H
H21F .5640 -.1264 .1192 .230 Uiso calc R 1 . . H
H21G .4734 -.0750 -.0170 .237 Uiso calc R 1 . . H
H22H .3616 -.0513 .0044 .237 Uiso calc R 1 . . H
H22I .3690 -.1258 -.0346 .237 Uiso calc R 1 . . H

loop_
_atom_site_aniso_label
_atom_site_aniso_U_11
_atom_site_aniso_U_22
_atom_site_aniso_U_33
_atom_site_aniso_U_12
_atom_site_aniso_U_13
_atom_site_aniso_U_23
Sn1A .0680(4) .0522(3) .0616(3) .0012(3) .0058(2) -.0014(3)
S1A .112(2) .115(3) .155(3) -.019(2) .026(2) .043(2)
O1A .076(4) .052(4) .085(4) .011(3) .001(3) -.013(3)
O2A .065(3) .066(4) .080(4) .006(3) -.002(3) -.014(3)
O3A .069(4) .086(5) .084(5) .009(3) -.005(3) .008(4)
N1A .107(6) .089(6) .073(6) .015(5) -.010(5) .004(5)
C1A .079(6) .059(5) .074(6) .002(4) .015(5) .004(5)
C2A .087(7) .091(8) .108(8) -.010(6) .005(6) -.026(7)
C3A .110(9) .120(10) .130(10) -.031(8) .019(8) -.033(9)
C4A .160(10) .110(10) .160(10) -.040(10) .060(10) -.010(10)
C5A .120(10) .120(10) .150(10) -.023(9) .026(9) .030(10)
C6A .101(8) .092(8) .130(10) -.010(7) .006(7) .024(8)
C7A .075(5) .061(6) .068(5) .004(4) .010(4) .000(5)
C8A .118(8) .085(7) .078(7) .004(6) .004(6) -.007(6)
C9A .140(10) .130(10) .062(7) .006(8) -.003(6) -.020(7)
C10A .150(10) .130(10) .093(9) -.040(10) .014(8) -.029(9)
C11A .160(10) .091(9) .130(10) -.025(8) .007(9) -.040(9)
C12A .116(8) .073(7) .092(7) -.007(6) .012(6) -.013(6)
C13A .092(7) .104(8) .074(6) -.004(6) .017(5) -.008(6)
C14A .120(10) .17(2) .110(10) -.040(10) .022(8) -.0110(10)
C15A .21(2) .120(10) .27(2) -.050(10) .18(2) -.01(2)
C16A .36(3) .15(2) .051(7) .09(2) .050(10) .046(9)
C17A .130(10) .19(2) .100(10) .010(10) -.009(8) .010(10)
C18A .062(5) .061(5) .064(5) .003(4) .006(4) .010(5)
C19A .089(6) .100(8) .084(7) .029(6) -.019(5) -.014(6)
C20A .083(6) .061(6) .081(7) .014(5) -.005(5) .020(5)
C21A .190(10) .170(10) .080(8) .058(12) -.011(8) .001(9)
C22A .108(9) .130(10) .170(10) -.047(9) -.023(9) .020(10)
Sn1B .0553(3) .0574(4) .0805(4) -.0062(3) .0042(3) -.0091(3)
S1B .143(3) .128(3) .113(2) .032(2) .036(2) .007(2)
O1B .076(4) .076(4) .090(4) -.017(3) .008(3) -.029(3)
O2B .067(3) .063(4) .083(4) -.015(3) .016(3) -.017(3)
O3B .076(4) .104(5) .099(5) -.008(4) .024(4) -.019(4)
N1B .089(6) .113(8) .126(8) .005(5) .035(6) -.008(7)
C1B .081(6) .047(5) .102(8) -.005(4) .001(5) -.010(5)
C2B .150(10) .075(7) .097(8) -.027(7) .042(7) -.012(7)
C3B .190(10) .120(10) .088(9) -.080(10) .014(8) -.002(8)
C4B .160(10) .090(10) .120(10) -.047(9) -.027(9) .010(8)
C5B .140(10) .071(7) .110(10) -.008(7) -.021(8) -.002(8)
C6B .092(7) .076(7) .105(8) .004(6) -.011(6) .002(7)
C7B .050(4) .068(6) .072(5) -.009(4) .003(4) -.014(5)
C8B .074(6) .077(7) .160(10) -.015(6) .032(6) -.024(7)
C9B .080(8) .110(10) .28(2) -.007(7) .060(10) -.020(10)
C10B .074(7) .120(10) .21(2) -.029(7) .038(8) -.030(10)
C11B .098(8) .084(8) .130(10) -.027(7) .015(7) .001(7)
C12B .081(6) .062(6) .087(7) -.014(5) .011(5) -.003(5)
C13B .064(6) .106(8) .102(8) .001(5) -.012(5) -.009(7)
C14B .101(9) .140(10) .17(2) .002(8) -.016(9) .040(10)
C15B .18(2) .110(10) .17(2) .040(10) -.064(12) .000(10)
C16B .057(7) .22(2) .21(2) .029(9) -.015(8) -.09(2)
C17B .067(6) .130(10) .170(10) .018(7) .022(7) -.006(9)
C18B .061(5) .062(6) .073(6) -.009(4) .002(4) -.011(5)
C19B .088(6) .087(7) .094(7) -.021(5) .034(5) -.031(6)
C20B .082(7) .096(8) .091(7) .011(6) .016(6) -.017(6)
C21B .072(7) .25(2) .140(10) .001(9) .016(7) .000(10)
C22B .160(10) .150(10) .17(2) .000(10) .040(10) .060(10)

loop_
_atom_type_symbol
_atom_type_description
_atom_type_scat_dispersion_real
_atom_type_scat_dispersion_imag
_atom_type_scat_source
C C 0.0033 0.0016 'International Tables Vol C Tables 4.2.6.8 and 6.1.1.4'
H H 0.0000 0.0000 'International Tables Vol C Tables 4.2.6.8 and 6.1.1.4'
N N 0.0061 0.0033 'International Tables Vol C Tables 4.2.6.8 and 6.1.1.4'
O O 0.0106 0.0060 'International Tables Vol C Tables 4.2.6.8 and 6.1.1.4'
S S 0.1246 0.1234 'International Tables Vol C Tables 4.2.6.8 and 6.1.1.4'
Sn Sn -0.6537 1.4246 'International Tables Vol C Tables 4.2.6.8 and 6.1.1.4'

loop_
_geom_angle_atom_site_label_1
_geom_angle_atom_site_label_2
_geom_angle_atom_site_label_3
_geom_angle_site_symmetry_3
_geom_angle
_geom_angle_publ_flag
C1A Sn1A C7A . 119.0(3) yes
C1A Sn1A C13A . 123.6(3) yes
C1A Sn1A O1A . 96.1(2) yes
C1A Sn1A O2B 2 89.4(2) yes
C7A Sn1A C13A . 117.2(3) yes
C7A Sn1A O1A . 86.4(2) yes
C7A Sn1A O2B 2 88.7(2) yes
C13A Sn1A O1A . 91.8(3) yes
C13A Sn1A O2B 2 87.2(3) yes
O1A Sn1A O2B 2 174.0(2) yes
C18A O1A Sn1A . 125.1(5) yes
C18B O2B Sn1A 2_545 140.6(5) yes
C20A O3A C19A . 117.9(8) no
C20A N1A C22A . 123.9(9) no
C20A N1A C21A . 119.0(11) no
C22A N1A C21A . 117.1(11) no
C2A C1A C6A . 120.0 no
C2A C1A Sn1A . 120.7(4) no
C6A C1A Sn1A . 119.2(4) no
C1A C2A C3A . 120.0 no
C4A C3A C2A . 120.0 no
C3A C4A C5A . 120.0 no
C6A C5A C4A . 120.0 no
C5A C6A C1A . 120.0 no
C8A C7A C12A . 120.0 no
C8A C7A Sn1A . 119.6(4) no
C12A C7A Sn1A . 120.2(4) no
C7A C8A C9A . 120.0 no
C10A C9A C8A . 120.0 no
C9A C10A C11A . 120.0 no
C12A C11A C10A . 120.0 no
C11A C12A C7A . 120.0 no
C17A C13A C14A . 108.3(9) no
C17A C13A Sn1A . 130.6(8) no
C14A C13A Sn1A . 121.1(7) no
C13A C14A C15A . 109.2(9) no
C14A C15A C16A . 106.6(9) no
C15A C16A C17A . 105.3(9) no
C13A C17A C16A . 110.4(9) no
O1A C18A O2A . 124.7(8) no
O1A C18A C19A . 119.8(8) no
O2A C18A C19A . 115.5(8) no
O3A C19A C18A . 113.6(8) no
N1A C20A O3A . 108.6(8) no
N1A C20A S1A . 127.1(9) no
O3A C20A S1A . 124.2(8) no
C1B Sn1B C7B . 117.4(2) yes
C1B Sn1B C13B . 120.8(3) yes
C1B Sn1B O1B . 96.4(3) yes
C1B Sn1B O2A . 89.2(2) yes
C7B Sn1B C13B . 120.7(3) yes
C7B Sn1B O1B . 87.8(2) yes
C7B Sn1B O2A . 86.9(2) yes
C13B Sn1B O1B . 95.9(3) yes
C13B Sn1B O2A . 83.7(3) yes
O1B Sn1B O2A . 173.6(2) yes
C18B O1B Sn1B . 130.9(6) yes
C18A O2A Sn1B . 139.5(5) yes
C20B O3B C19B . 118.5(9) no
C20B N1B C22B . 120.0(10) no
C20B N1B C21B . 121.0(10) no
C22B N1B C21B . 119.0(10) no
C2B C1B C6B . 120.0 no
C2B C1B Sn1B . 120.3(4) no
C6B C1B Sn1B . 119.7(4) no
C3B C2B C1B . 120.0 no
C2B C3B C4B . 120.0 no
C5B C4B C3B . 120.0 no
C4B C5B C6B . 120.0 no
C5B C6B C1B . 120.0 no
C8B C7B C12B . 120.0 no
C8B C7B Sn1B . 119.3(3) no
C12B C7B Sn1B . 120.7(3) no
C9B C8B C7B . 120.0 no
C8B C9B C10B . 120.0 no
C11B C10B C9B . 120.0 no
C10B C11B C12B . 120.0 no
C11B C12B C7B . 120.0 no
C17B C13B C14B . 105.6(8) no
C17B C13B Sn1B . 117.8(7) no
C14B C13B Sn1B . 118.1(7) no
C13B C14B C15B . 106.0(10) no
C14B C15B C16B . 105.0(10) no
C15B C16B C17B . 107.4(9) no
C13B C17B C16B . 104.0(9) no
O1B C18B O2B . 125.1(8) no
O1B C18B C19B . 116.2(8) no
O2B C18B C19B . 118.7(8) no
O3B C19B C18B . 116.1(8) no
N1B C20B O3B . 111.0(10) no
N1B C20B S1B . 124.0(9) no
O3B C20B S1B . 124.9(8) no

loop_
_geom_bond_atom_site_label_1
_geom_bond_atom_site_label_2
_geom_bond_site_symmetry_2
_geom_bond_distance
_geom_bond_publ_flag
Sn1A C1A . 2.113(5) yes
Sn1A C7A . 2.139(5) yes
Sn1A C13A . 2.068(9) yes
Sn1A O1A . 2.187(5) yes
Sn1A O2B 2 2.395(5) yes
S1A C20A . 1.620(10) no
O1A C18A . 1.250(10) no
O2A C18A . 1.260(10) no
O3A C20A . 1.360(10) no
O3A C19A . 1.430(10) no
N1A C20A . 1.320(10) no
N1A C22A . 1.440(10) no
N1A C21A . 1.470(10) no
C1A C2A . 1.3900 no
C1A C6A . 1.3900 no
C2A C3A . 1.3900 no
C3A C4A . 1.3900 no
C4A C5A . 1.3900 no
C5A C6A . 1.3900 no
C7A C8A . 1.3900 no
C7A C12A . 1.3900 no
C8A C9A . 1.3900 no
C9A C10A . 1.3900 no
C10A C11A . 1.3900 no
C11A C12A . 1.3900 no
C13A C17A . 1.441(8) no
C13A C14A . 1.479(8) no
C14A C15A . 1.520(9) no
C15A C16A . 1.525(9) no
C16A C17A . 1.536(9) no
C18A C19A . 1.500(10) no
Sn1B C1B . 2.142(5) yes
Sn1B C7B . 2.136(4) yes
Sn1B C13B . 2.119(9) yes
Sn1B O1B . 2.202(6) yes
Sn1B O2A . 2.344(6) yes
S1B C20B . 1.670(10) no
O1B C18B . 1.263(9) no
O2B C18B . 1.223(9) no
O3B C20B . 1.340(10) no
O3B C19B . 1.430(10) no
N1B C20B . 1.310(10) no
N1B C22B . 1.44(2) no
N1B C21B . 1.470(10) no
C1B C2B . 1.3900 no
C1B C6B . 1.3900 no
C2B C3B . 1.3900 no
C3B C4B . 1.3900 no
C4B C5B . 1.3900 no
C5B C6B . 1.3900 no
C7B C8B . 1.3900 no
C7B C12B . 1.3900 no
C8B C9B . 1.3900 no
C9B C10B . 1.3900 no
C10B C11B . 1.3900 no
C11B C12B . 1.3900 no
C13B C17B . 1.485(8) no
C13B C14B . 1.499(9) no
C14B C15B . 1.523(9) no
C15B C16B . 1.527(9) no
C16B C17B . 1.534(9) no
C18B C19B . 1.500(10) no
